data_7105490
loop_
_publ_author_name
'Yong, Guo-Ping'
'Li, Chong-Fu'
'Li, Ying-Zhou'
'Luo, Shi-Wei'

_publ_section_title
;
 New zwitterionic radical salts: dimers in solution and unusual
 magnetic and luminescent properties in the solid state
;
_journal_issue 18
_journal_name_full 'Chemical Communications'
_journal_page_first 3194
_journal_page_last 3196
_journal_paper_doi 10.1039/b923730e
_journal_volume 46
_journal_year 2010
_chemical_formula_sum 'C14 H16 Cl2 N4 O11'
_chemical_formula_weight 487.20
_chemical_name_systematic
;
?
;
_space_group_IT_number 15
_symmetry_cell_setting monoclinic
_symmetry_space_group_name_Hall '-C 2yc'
_symmetry_space_group_name_H-M 'C 1 2/c 1'
_atom_sites_solution_hydrogens geom
_atom_sites_solution_primary direct
_atom_sites_solution_secondary difmap
_audit_creation_method SHELXL-97
_cell_angle_alpha 90.00
_cell_angle_beta 100.94(3)
_cell_angle_gamma 90.00
_cell_formula_units_Z 8
_cell_length_a 27.774(6)
_cell_length_b 10.523(2)
_cell_length_c 13.389(3)
_cell_measurement_reflns_used 1335
_cell_measurement_temperature 293(2)
_cell_measurement_theta_max 32.2327
_cell_measurement_theta_min 3.0972
_cell_volume 3842.0(15)
_computing_structure_refinement 'SHELXL-97 (Sheldrick, 1997)'
_computing_structure_solution 'SHELXS-97 (Sheldrick, 1990)'
_diffrn_ambient_temperature 293(2)
_diffrn_measured_fraction_theta_full 0.999
_diffrn_measured_fraction_theta_max 0.898
_diffrn_measurement_device_type 'Gemini S Ultra'
_diffrn_measurement_method '\w scans'
_diffrn_radiation_monochromator graphite
_diffrn_radiation_source 'fine-focus sealed tube'
_diffrn_radiation_type MoK\a
_diffrn_radiation_wavelength 0.71073
_diffrn_reflns_av_R_equivalents 0.0262
_diffrn_reflns_av_sigmaI/netI 0.0522
_diffrn_reflns_limit_h_max 42
_diffrn_reflns_limit_h_min -38
_diffrn_reflns_limit_k_max 14
_diffrn_reflns_limit_k_min -15
_diffrn_reflns_limit_l_max 15
_diffrn_reflns_limit_l_min -20
_diffrn_reflns_number 15053
_diffrn_reflns_theta_full 25.00
_diffrn_reflns_theta_max 32.58
_diffrn_reflns_theta_min 2.67
_exptl_absorpt_coefficient_mu 0.408
_exptl_absorpt_correction_T_max 0.9031
_exptl_absorpt_correction_T_min 0.8670
_exptl_absorpt_correction_type multi-scan
_exptl_crystal_colour pink
_exptl_crystal_density_diffrn 1.667
_exptl_crystal_density_method 'not measured'
_exptl_crystal_description block
_exptl_crystal_F_000 1960
_exptl_crystal_size_max 0.35
_exptl_crystal_size_mid 0.32
_exptl_crystal_size_min 0.25
_refine_diff_density_max 1.835
_refine_diff_density_min -0.874
_refine_diff_density_rms 0.124
_refine_ls_extinction_method none
_refine_ls_goodness_of_fit_ref 0.997
_refine_ls_hydrogen_treatment mixed
_refine_ls_matrix_type full
_refine_ls_number_parameters 283
_refine_ls_number_reflns 6291
_refine_ls_number_restraints 28
_refine_ls_restrained_S_all 1.028
_refine_ls_R_factor_all 0.1498
_refine_ls_R_factor_gt 0.0962
_refine_ls_shift/su_max 0.000
_refine_ls_shift/su_mean 0.000
_refine_ls_structure_factor_coef Fsqd
_refine_ls_weighting_details 'calc w=1/[\s^2^(Fo^2^)+(0.2000P)^2^+0.0000P] where P=(Fo^2^+2Fc^2^)/3'
_refine_ls_weighting_scheme calc
_refine_ls_wR_factor_gt 0.2887
_refine_ls_wR_factor_ref 0.3191
_reflns_number_gt 3028
_reflns_number_total 6291
_reflns_threshold_expression >2sigma(I)
_cod_data_source_file b923730e.txt
_cod_data_source_block 2
_cod_original_cell_volume 3842.0(13)
_cod_original_sg_symbol_H-M C2/c
_cod_database_code 7105490

loop_
_symmetry_equiv_pos_as_xyz
'x, y, z'
'-x, y, -z+1/2'
'x+1/2, y+1/2, z'
'-x+1/2, y+1/2, -z+1/2'
'-x, -y, -z'
'x, -y, z-1/2'
'-x+1/2, -y+1/2, -z'
'x+1/2, -y+1/2, z-1/2'

loop_
_atom_site_label
_atom_site_type_symbol
_atom_site_fract_x
_atom_site_fract_y
_atom_site_fract_z
_atom_site_U_iso_or_equiv
_atom_site_adp_type
_atom_site_occupancy
_atom_site_symmetry_multiplicity
_atom_site_calc_flag
_atom_site_refinement_flags
_atom_site_disorder_assembly
_atom_site_disorder_group
Cl1 Cl 0.00480(4) 0.22247(10) 0.46564(7) 0.0533(3) Uani 1 1 d . . .
O4 O 0.00158(16) 0.1483(5) 0.5538(3) 0.0961(13) Uani 1 1 d . . .
O3 O -0.0267(2) 0.1723(5) 0.3821(4) 0.133(2) Uani 1 1 d . . .
O5 O 0.05497(19) 0.2150(5) 0.4576(5) 0.137(2) Uani 1 1 d . . .
Cl2 Cl 0.18665(4) 0.11961(10) 0.38001(9) 0.0628(4) Uani 1 1 d D . .
N3 N 0.10475(11) -0.4215(3) 0.4027(2) 0.0410(6) Uani 1 1 d . . .
C8 C 0.12944(13) -0.3843(3) 0.4984(2) 0.0403(7) Uani 1 1 d . . .
N2 N 0.17583(12) -0.4105(3) 0.6703(2) 0.0444(7) Uani 1 1 d . . .
N1 N 0.18001(11) -0.6162(3) 0.6897(2) 0.0449(7) Uani 1 1 d . . .
O1 O 0.14712(11) -0.1779(3) 0.5736(2) 0.0579(7) Uani 1 1 d . . .
C7 C 0.15142(12) -0.4657(4) 0.5798(2) 0.0403(7) Uani 1 1 d . . .
N4 N 0.10203(13) -0.2140(3) 0.4063(2) 0.0485(7) Uani 1 1 d . . .
C1 C 0.19310(13) -0.5036(4) 0.7378(3) 0.0429(8) Uani 1 1 d . . .
C14 C 0.12688(14) -0.2526(4) 0.4986(3) 0.0441(8) Uani 1 1 d . . .
C13 C 0.08839(13) -0.3171(4) 0.3477(3) 0.0449(8) Uani 1 1 d . . .
C6 C 0.15448(14) -0.5929(4) 0.5932(3) 0.0454(8) Uani 1 1 d . . .
H6A H 0.1416 -0.6540 0.5453 0.054 Uiso 1 1 calc R . .
C2 C 0.21972(16) -0.4996(5) 0.8376(3) 0.0575(10) Uani 1 1 d . . .
H2A H 0.2290 -0.4230 0.8702 0.069 Uiso 1 1 calc R . .
C9 C 0.09651(15) -0.5427(4) 0.3614(3) 0.0514(9) Uani 1 1 d . . .
H9A H 0.1080 -0.6148 0.3985 0.062 Uiso 1 1 calc R . .
C5 C 0.19165(16) -0.7300(4) 0.7392(3) 0.0572(10) Uani 1 1 d . . .
H5A H 0.1822 -0.8062 0.7060 0.069 Uiso 1 1 calc R . .
C12 C 0.06221(14) -0.3250(5) 0.2468(3) 0.0538(10) Uani 1 1 d . . .
H12A H 0.0512 -0.2527 0.2095 0.065 Uiso 1 1 calc R . .
C10 C 0.07041(16) -0.5511(5) 0.2627(3) 0.0584(10) Uani 1 1 d . . .
H10A H 0.0639 -0.6309 0.2334 0.070 Uiso 1 1 calc R . .
C3 C 0.23139(16) -0.6126(5) 0.8845(3) 0.0649(12) Uani 1 1 d . . .
H3A H 0.2495 -0.6139 0.9505 0.078 Uiso 1 1 calc R . .
C11 C 0.05379(15) -0.4443(5) 0.2063(3) 0.0572(11) Uani 1 1 d . . .
H11A H 0.0367 -0.4536 0.1399 0.069 Uiso 1 1 calc R . .
C4 C 0.21619(17) -0.7309(5) 0.8339(4) 0.0653(12) Uani 1 1 d . . .
H4A H 0.2237 -0.8076 0.8678 0.078 Uiso 1 1 calc R . .
O7 O 0.1679(4) 0.0029(6) 0.3365(10) 0.303(7) Uani 1 1 d DU . .
O8 O 0.2350(3) 0.0797(15) 0.4220(8) 0.316(9) Uani 1 1 d DU . .
O11 O 0.10715(16) 0.9692(4) 0.0930(4) 0.1010(14) Uani 1 1 d . . .
O10 O 0.0578(2) -0.0066(4) 0.3004(3) 0.1052(14) Uani 1 1 d . . .
O6 O 0.1666(4) 0.1649(9) 0.4553(9) 0.274(6) Uani 1 1 d DU . .
O2 O -0.0083(2) 0.3477(4) 0.4795(3) 0.1068(15) Uani 1 1 d . . .
H02 H 0.1012(14) -0.138(4) 0.384(3) 0.042(10) Uiso 1 1 d . . .
O9 O 0.1983(4) 0.2120(8) 0.3109(7) 0.219(4) Uiso 1 1 d D . .
H01 H 0.1825(17) -0.340(5) 0.688(3) 0.058(14) Uiso 1 1 d . . .

loop_
_atom_site_aniso_label
_atom_site_aniso_U_11
_atom_site_aniso_U_22
_atom_site_aniso_U_33
_atom_site_aniso_U_23
_atom_site_aniso_U_13
_atom_site_aniso_U_12
Cl1 0.0580(6) 0.0469(5) 0.0527(5) -0.0008(4) 0.0050(4) 0.0024(4)
O4 0.101(3) 0.110(3) 0.081(2) 0.032(2) 0.027(2) 0.005(3)
O3 0.185(5) 0.097(3) 0.085(3) 0.003(2) -0.056(3) -0.020(3)
O5 0.088(3) 0.126(4) 0.213(6) 0.059(4) 0.068(4) 0.006(3)
Cl2 0.0660(7) 0.0483(6) 0.0761(7) 0.0135(5) 0.0186(5) 0.0043(5)
N3 0.0390(15) 0.0455(16) 0.0385(13) 0.0013(12) 0.0074(11) 0.0008(13)
C8 0.0435(18) 0.0433(18) 0.0335(15) 0.0000(13) 0.0055(13) 0.0013(14)
N2 0.0534(19) 0.0399(17) 0.0380(14) 0.0005(13) 0.0039(12) -0.0024(14)
N1 0.0435(16) 0.0415(16) 0.0502(16) 0.0095(13) 0.0104(13) 0.0048(13)
O1 0.0645(18) 0.0477(16) 0.0552(15) -0.0022(12) -0.0049(13) 0.0098(13)
C7 0.0388(17) 0.0445(18) 0.0375(15) 0.0050(13) 0.0066(12) 0.0027(14)
N4 0.0518(19) 0.0453(18) 0.0449(16) 0.0073(14) 0.0003(13) 0.0079(15)
C1 0.0404(18) 0.0443(19) 0.0437(17) 0.0069(15) 0.0071(13) 0.0026(15)
C14 0.050(2) 0.0445(19) 0.0374(15) 0.0023(14) 0.0057(14) 0.0068(16)
C13 0.0406(18) 0.055(2) 0.0391(16) 0.0054(15) 0.0085(13) 0.0048(16)
C6 0.050(2) 0.0420(19) 0.0422(17) 0.0000(14) 0.0050(14) -0.0013(15)
C2 0.053(2) 0.069(3) 0.0483(19) 0.0085(19) 0.0035(16) 0.000(2)
C9 0.057(2) 0.048(2) 0.0481(19) 0.0005(16) 0.0074(16) -0.0060(17)
C5 0.058(2) 0.049(2) 0.064(2) 0.0169(19) 0.0102(19) 0.0076(19)
C12 0.046(2) 0.073(3) 0.0402(18) 0.0106(18) 0.0038(15) 0.0052(19)
C10 0.057(2) 0.067(3) 0.049(2) -0.0124(19) 0.0061(17) -0.017(2)
C3 0.049(2) 0.093(4) 0.050(2) 0.024(2) 0.0020(17) 0.010(2)
C11 0.049(2) 0.083(3) 0.0379(17) -0.0048(19) 0.0034(15) -0.008(2)
C4 0.058(3) 0.071(3) 0.067(3) 0.030(2) 0.012(2) 0.016(2)
O7 0.339(14) 0.061(4) 0.51(2) -0.038(7) 0.081(14) -0.025(6)
O8 0.122(7) 0.58(3) 0.252(11) 0.117(14) 0.039(7) 0.091(11)
O11 0.092(3) 0.057(2) 0.149(4) 0.007(2) 0.011(3) -0.020(2)
O10 0.136(4) 0.070(3) 0.104(3) 0.024(2) 0.011(3) 0.020(3)
O6 0.348(13) 0.192(7) 0.363(14) -0.014(8) 0.274(12) 0.051(8)
O2 0.156(4) 0.053(2) 0.099(3) -0.004(2) -0.007(3) 0.027(3)

loop_
_atom_type_symbol
_atom_type_description
_atom_type_scat_dispersion_real
_atom_type_scat_dispersion_imag
_atom_type_scat_source
C C 0.0033 0.0016 'International Tables Vol C Tables 4.2.6.8 and 6.1.1.4'
H H 0.0000 0.0000 'International Tables Vol C Tables 4.2.6.8 and 6.1.1.4'
N N 0.0061 0.0033 'International Tables Vol C Tables 4.2.6.8 and 6.1.1.4'
O O 0.0106 0.0060 'International Tables Vol C Tables 4.2.6.8 and 6.1.1.4'
Cl Cl 0.1484 0.1585 'International Tables Vol C Tables 4.2.6.8 and 6.1.1.4'

loop_
_geom_angle_atom_site_label_1
_geom_angle_atom_site_label_2
_geom_angle_atom_site_label_3
_geom_angle
_geom_angle_site_symmetry_1
_geom_angle_site_symmetry_3
_geom_angle_publ_flag
O3 Cl1 O2 109.1(3) . . ?
O3 Cl1 O5 113.3(4) . . ?
O2 Cl1 O5 110.4(3) . . ?
O3 Cl1 O4 109.2(3) . . ?
O2 Cl1 O4 110.3(3) . . ?
O5 Cl1 O4 104.4(3) . . ?
O6 Cl2 O7 116.6(7) . . ?
O6 Cl2 O8 107.9(7) . . ?
O7 Cl2 O8 98.8(7) . . ?
O6 Cl2 O9 115.3(6) . . ?
O7 Cl2 O9 115.9(6) . . ?
O8 Cl2 O9 98.3(6) . . ?
C13 N3 C8 109.2(3) . . ?
C13 N3 C9 121.1(3) . . ?
C8 N3 C9 129.7(3) . . ?
C14 C8 N3 105.4(3) . . ?
C14 C8 C7 127.8(3) . . ?
N3 C8 C7 126.8(3) . . ?
C1 N2 C7 109.3(3) . . ?
C1 N1 C6 109.4(3) . . ?
C1 N1 C5 120.7(3) . . ?
C6 N1 C5 129.9(3) . . ?
C6 C7 N2 106.8(3) . . ?
C6 C7 C8 134.6(3) . . ?
N2 C7 C8 118.6(3) . . ?
C13 N4 C14 109.0(3) . . ?
N2 C1 N1 106.5(3) . . ?
N2 C1 C2 132.1(4) . . ?
N1 C1 C2 121.5(4) . . ?
O1 C14 N4 125.9(3) . . ?
O1 C14 C8 125.7(3) . . ?
N4 C14 C8 108.4(3) . . ?
N4 C13 N3 108.0(3) . . ?
N4 C13 C12 129.9(4) . . ?
N3 C13 C12 122.1(4) . . ?
C7 C6 N1 108.1(3) . . ?
C3 C2 C1 116.9(4) . . ?
C10 C9 N3 117.0(4) . . ?
C4 C5 N1 120.0(4) . . ?
C11 C12 C13 116.9(4) . . ?
C11 C10 C9 122.0(4) . . ?
C2 C3 C4 121.1(4) . . ?
C12 C11 C10 120.9(4) . . ?
C5 C4 C3 119.8(4) . . ?

loop_
_geom_bond_atom_site_label_1
_geom_bond_atom_site_label_2
_geom_bond_distance
_geom_bond_site_symmetry_2
_geom_bond_publ_flag
Cl1 O3 1.387(4) . ?
Cl1 O2 1.389(4) . ?
Cl1 O5 1.420(5) . ?
Cl1 O4 1.433(4) . ?
Cl2 O6 1.329(6) . ?
Cl2 O7 1.416(6) . ?
Cl2 O8 1.418(6) . ?
Cl2 O9 1.421(7) . ?
N3 C13 1.352(5) . ?
N3 C8 1.391(4) . ?
N3 C9 1.392(5) . ?
C8 C14 1.388(5) . ?
C8 C7 1.429(5) . ?
N2 C1 1.357(5) . ?
N2 C7 1.398(5) . ?
N1 C1 1.365(5) . ?
N1 C6 1.373(5) . ?
N1 C5 1.377(5) . ?
O1 C14 1.315(5) . ?
C7 C6 1.351(5) . ?
N4 C13 1.350(5) . ?
N4 C14 1.358(5) . ?
C1 C2 1.400(5) . ?
C13 C12 1.410(5) . ?
C2 C3 1.355(7) . ?
C9 C10 1.385(6) . ?
C5 C4 1.320(7) . ?
C12 C11 1.370(6) . ?
C10 C11 1.383(7) . ?
C3 C4 1.442(8) . ?
